data_7705506
loop_
_publ_author_name
'Guo, Zhifang'
'Blair, Victoria L.'
'Deacon, Glen B.'
'Junk, Peter C.'

_publ_section_title
;
 Widely contrasting outcomes from the use of
 tris(pentafluorophenyl)bismuth or pentafluorophenylsilver as oxidants in
 the reactions of lanthanoid metals with
 <i>N</i>,<i>N</i>'-diarylformamidines.
;
_journal_issue 39
_journal_name_full 'Dalton transactions (Cambridge, England : 2003)'
_journal_page_first 13588
_journal_page_last 13600
_journal_paper_doi 10.1039/d0dt03044a
_journal_volume 49
_journal_year 2020
_chemical_formula_moiety 'C26 H14 Ag2 F8 N4, 3(C4 H8 O)'
_chemical_formula_sum 'C38 H38 Ag2 F8 N4 O3'
_chemical_formula_weight 966.46
_space_group_crystal_system monoclinic
_space_group_IT_number 12
_space_group_name_Hall '-I 2y'
_space_group_name_H-M_alt 'I 1 2/m 1'
_atom_sites_solution_hydrogens geom
_audit_creation_date 2018-10-06
_audit_creation_method
;
Olex2 1.2
(compiled 2018.05.29 svn.r3508 for OlexSys, GUI svn.r5506)
;
_audit_update_record
;
2020-08-21 deposited with the CCDC.	2020-09-16 downloaded from the CCDC.
;
_cell_angle_alpha 90
_cell_angle_beta 100.20(3)
_cell_angle_gamma 90
_cell_formula_units_Z 2
_cell_length_a 8.8160(18)
_cell_length_b 17.452(4)
_cell_length_c 12.068(2)
_cell_measurement_reflns_used 1835
_cell_measurement_temperature 100(2)
_cell_measurement_theta_max 26
_cell_measurement_theta_min 2
_cell_volume 1827.4(7)
_computing_cell_refinement 'XDS (Kabsch, 1993)'
_computing_data_collection 'BluIce (McPhillips, 2002)'
_computing_data_reduction 'XDS (Kabsch, 1993)'
_computing_molecular_graphics 'X-Seed (Barbour, 2001)'
_computing_publication_material 'CIFTAB (Sheldrick, 1997)'
_computing_structure_refinement 'SHELXL-2014 (Sheldrick, 2014)'
_computing_structure_solution 'SHELXS-97 (Sheldrick, 1997)'
_diffrn_ambient_temperature 100(2)
_diffrn_measured_fraction_theta_full 0.944
_diffrn_measured_fraction_theta_max 0.949
_diffrn_measurement_device_type 'ADSC Quantum 210r'
_diffrn_measurement_method 'Phi Scan'
_diffrn_radiation_monochromator 'Silicon Double Crystal'
_diffrn_radiation_type Synchrotron
_diffrn_radiation_wavelength 0.71073
_diffrn_reflns_av_R_equivalents 0.0461
_diffrn_reflns_av_unetI/netI 0.0284
_diffrn_reflns_Laue_measured_fraction_full 0.944
_diffrn_reflns_Laue_measured_fraction_max 0.949
_diffrn_reflns_limit_h_max 11
_diffrn_reflns_limit_h_min -11
_diffrn_reflns_limit_k_max 21
_diffrn_reflns_limit_k_min -21
_diffrn_reflns_limit_l_max 15
_diffrn_reflns_limit_l_min -15
_diffrn_reflns_number 11892
_diffrn_reflns_point_group_measured_fraction_full 0.944
_diffrn_reflns_point_group_measured_fraction_max 0.949
_diffrn_reflns_theta_full 25.242
_diffrn_reflns_theta_max 26.382
_diffrn_reflns_theta_min 3.975
_diffrn_source 'MX1 Beamline Australian Synchrotron'
_diffrn_standards_number 0
_exptl_absorpt_coefficient_mu 1.157
_exptl_absorpt_correction_type multi-scan
_exptl_absorpt_process_details 'XDS(Kabsch, 1993)'
_exptl_crystal_colour colourless
_exptl_crystal_colour_primary colourless
_exptl_crystal_density_diffrn 1.756
_exptl_crystal_density_method 'not measured'
_exptl_crystal_description block
_exptl_crystal_F_000 968
_exptl_crystal_size_max 0.2
_exptl_crystal_size_mid 0.16
_exptl_crystal_size_min 0.1
_exptl_transmission_factor_max 0.891
_exptl_transmission_factor_min 0.801
_refine_diff_density_max 0.969
_refine_diff_density_min -0.836
_refine_diff_density_rms 0.083
_refine_ls_extinction_method none
_refine_ls_goodness_of_fit_ref 1.055
_refine_ls_hydrogen_treatment constr
_refine_ls_matrix_type full
_refine_ls_number_parameters 140
_refine_ls_number_reflns 1835
_refine_ls_number_restraints 0
_refine_ls_restrained_S_all 1.055
_refine_ls_R_factor_all 0.0284
_refine_ls_R_factor_gt 0.0282
_refine_ls_shift/su_max 0.001
_refine_ls_shift/su_mean 0.000
_refine_ls_structure_factor_coef Fsqd
_refine_ls_weighting_details 'w=1/[\s^2^(Fo^2^)+(0.0109P)^2^+8.9443P] where P=(Fo^2^+2Fc^2^)/3'
_refine_ls_weighting_scheme calc
_refine_ls_wR_factor_gt 0.0689
_refine_ls_wR_factor_ref 0.0690
_reflns_Friedel_coverage 0.000
_reflns_number_gt 1810
_reflns_number_total 1835
_reflns_threshold_expression 'I > 2\s(I)'
_cod_data_source_file d0dt03044a2.cif
_cod_data_source_block 2
_cod_depositor_comments 'Adding full bibliography for 7705503--7705523.cif.'
_cod_database_code 7705506
_shelx_shelxl_version_number 2018/3
_shelx_space_group_comment
;
The symmetry employed for this shelxl refinement is uniquely defined
by the following loop, which should always be used as a source of
symmetry information in preference to the above space-group names.
They are only intended as comments.
;
_shelx_estimated_absorpt_t_max 0.893
_shelx_estimated_absorpt_t_min 0.802
_olex2_refinement_description
;
1. Fixed Uiso
 At 1.2 times of:
  All C(H) groups, All C(H,H) groups, All C(H,H,H,H) groups
2. Others
 Fixed Sof: O1(0.25) H9AA(0.6) H9AB(0.6) H9BC(0.4) H9BD(0.4) C10B(0.6)
 H10A(0.6) H10B(0.6) C10A(0.4) H10C(0.4) H10D(0.4)
3.a Secondary CH2 refined with riding coordinates:
 C8(H8A,H8B), C9(H9AA,H9AB), C9(H9BC,H9BD), C10B(H10A,H10B), C10A(H10C,H10D)
3.b Aromatic/amide H refined with riding coordinates:
 C7(H7), C4(H4), C3(H3), C2(H2)
;
_olex2_submission_special_instructions 'No special instructions were received'

loop_
_space_group_symop_operation_xyz
'x, y, z'
'-x, y, -z'
'x+1/2, y+1/2, z+1/2'
'-x+1/2, y+1/2, -z+1/2'
'-x, -y, -z'
'x, -y, z'
'-x+1/2, -y+1/2, -z+1/2'
'x+1/2, -y+1/2, z+1/2'

loop_
_atom_site_label
_atom_site_type_symbol
_atom_site_fract_x
_atom_site_fract_y
_atom_site_fract_z
_atom_site_U_iso_or_equiv
_atom_site_adp_type
_atom_site_occupancy
_atom_site_site_symmetry_order
_atom_site_calc_flag
_atom_site_refinement_flags_posn
_atom_site_refinement_flags_adp
_atom_site_refinement_flags_occupancy
_atom_site_disorder_assembly
_atom_site_disorder_group
Ag1 Ag 0.52422(3) 0.500000 0.11728(2) 0.01797(12) Uani 1 2 d S T P . .
F2 F 0.76192(19) 0.41493(9) 0.27092(13) 0.0281(3) Uani 1 1 d . . . . .
F1 F 0.35209(18) 0.24669(10) 0.13751(13) 0.0284(4) Uani 1 1 d . . . . .
N1 N 0.5296(2) 0.37808(12) 0.09773(16) 0.0181(4) Uani 1 1 d . . . . .
C7 C 0.500000 0.3425(2) 0.000000 0.0175(6) Uani 1 2 d S T P . .
H7 H 0.499997 0.288073 -0.000001 0.021 Uiso 1 2 calc RS T P . .
C6 C 0.5582(3) 0.33269(14) 0.1960(2) 0.0187(5) Uani 1 1 d . . . . .
O2 O 0.3809(4) 0.500000 0.2991(3) 0.0418(8) Uani 1 2 d S T P C .
C1 C 0.4731(3) 0.26878(15) 0.2176(2) 0.0217(5) Uani 1 1 d . . . . .
C5 C 0.6756(3) 0.35285(15) 0.2850(2) 0.0217(5) Uani 1 1 d . . . . .
C4 C 0.7088(3) 0.31354(16) 0.3852(2) 0.0248(5) Uani 1 1 d . . . . .
H4 H 0.789992 0.329917 0.442844 0.030 Uiso 1 1 calc R . . . .
C3 C 0.6212(3) 0.24938(17) 0.4004(2) 0.0268(6) Uani 1 1 d . . . . .
H3 H 0.642830 0.221292 0.468853 0.032 Uiso 1 1 calc R . . . .
C2 C 0.5025(3) 0.22642(16) 0.3161(2) 0.0253(5) Uani 1 1 d . . . . .
H2 H 0.442374 0.182501 0.325499 0.030 Uiso 1 1 calc R . . . .
C8 C 0.3970(5) 0.0409(2) 0.5135(4) 0.0577(10) Uani 1 1 d . . . . .
H8A H 0.307435 0.055440 0.455576 0.069 Uiso 1 1 calc R . . . .
H8B H 0.369317 0.055441 0.586637 0.069 Uiso 1 1 calc R . . . .
O1 O 0.500000 0.0861(4) 0.500000 0.0435(17) Uani 0.5 2 d S T P . .
C9 C 0.3041(8) 0.4342(3) 0.3281(8) 0.097(2) Uani 1 1 d . . . . .
H9AA H 0.361043 0.411159 0.398229 0.117 Uiso 0.6 1 calc R . . A 1
H9AB H 0.295142 0.395574 0.267181 0.117 Uiso 0.6 1 calc R . . A 1
H9BC H 0.377340 0.395215 0.365418 0.117 Uiso 0.4 1 calc R . . B 2
H9BD H 0.238019 0.411170 0.261514 0.117 Uiso 0.4 1 calc R . . B 2
C10B C 0.1427(9) 0.4609(4) 0.3449(8) 0.0511(15) Uani 0.6 1 d . . . C 1
H10A H 0.062927 0.441353 0.283291 0.061 Uiso 0.6 1 calc R . . C 1
H10B H 0.120228 0.441355 0.417311 0.061 Uiso 0.6 1 calc R . . C 1
C10A C 0.1982(12) 0.4725(6) 0.4181(11) 0.049(2) Uani 0.4 1 d . . . C 2
H10C H 0.090617 0.454116 0.397514 0.059 Uiso 0.4 1 calc R . . C 2
H10D H 0.239178 0.454119 0.495163 0.059 Uiso 0.4 1 calc R . . C 2

loop_
_atom_site_aniso_label
_atom_site_aniso_U_11
_atom_site_aniso_U_22
_atom_site_aniso_U_33
_atom_site_aniso_U_23
_atom_site_aniso_U_13
_atom_site_aniso_U_12
Ag1 0.02445(17) 0.01377(16) 0.01419(15) 0.000 -0.00064(9) 0.000
F2 0.0328(8) 0.0247(8) 0.0239(8) 0.0049(6) -0.0027(6) -0.0065(7)
F1 0.0267(8) 0.0316(9) 0.0253(8) 0.0055(7) 0.0007(6) -0.0073(7)
N1 0.0234(10) 0.0153(10) 0.0153(10) 0.0023(8) 0.0030(8) 0.0016(8)
C7 0.0196(15) 0.0148(15) 0.0188(16) 0.000 0.0054(12) 0.000
C6 0.0224(11) 0.0186(11) 0.0159(11) 0.0033(9) 0.0052(9) 0.0057(9)
O2 0.0435(18) 0.0424(19) 0.0448(19) 0.000 0.0226(15) 0.000
C1 0.0202(11) 0.0241(13) 0.0205(12) 0.0020(10) 0.0029(9) 0.0027(10)
C5 0.0227(12) 0.0204(12) 0.0226(12) 0.0023(10) 0.0053(9) 0.0020(10)
C4 0.0238(12) 0.0300(14) 0.0197(12) 0.0035(10) 0.0014(10) 0.0059(11)
C3 0.0291(13) 0.0310(14) 0.0215(12) 0.0108(11) 0.0078(10) 0.0090(11)
C2 0.0239(12) 0.0267(13) 0.0273(13) 0.0093(11) 0.0098(10) 0.0023(10)
C8 0.062(2) 0.031(2) 0.078(3) -0.0060(19) 0.005(2) 0.0031(18)
O1 0.043(4) 0.022(3) 0.075(5) 0.000 0.036(3) 0.000
C9 0.090(4) 0.054(3) 0.173(7) 0.037(3) 0.091(4) 0.023(3)
C10B 0.042(3) 0.051(4) 0.064(5) -0.001(3) 0.020(3) -0.006(3)
C10A 0.036(4) 0.043(5) 0.074(7) 0.033(5) 0.026(5) 0.012(3)

loop_
_atom_type_symbol
_atom_type_description
_atom_type_scat_dispersion_real
_atom_type_scat_dispersion_imag
_atom_type_scat_source
C C 0.0033 0.0016 'International Tables Vol C Tables 4.2.6.8 and 6.1.1.4'
H H 0.0000 0.0000 'International Tables Vol C Tables 4.2.6.8 and 6.1.1.4'
Ag Ag -0.8971 1.1015 'International Tables Vol C Tables 4.2.6.8 and 6.1.1.4'
F F 0.0171 0.0103 'International Tables Vol C Tables 4.2.6.8 and 6.1.1.4'
N N 0.0061 0.0033 'International Tables Vol C Tables 4.2.6.8 and 6.1.1.4'
O O 0.0106 0.0060 'International Tables Vol C Tables 4.2.6.8 and 6.1.1.4'

loop_
_geom_angle_atom_site_label_1
_geom_angle_atom_site_label_2
_geom_angle_atom_site_label_3
_geom_angle
_geom_angle_site_symmetry_1
_geom_angle_site_symmetry_3
_geom_angle_publ_flag
N1 Ag1 Ag1 83.72(5) 6_565 5_665 ?
N1 Ag1 Ag1 83.72(5) . 5_665 ?
N1 Ag1 N1 166.66(11) 6_565 . ?
C7 N1 Ag1 124.19(18) . . ?
C7 N1 C6 117.7(2) . . ?
C6 N1 Ag1 117.97(16) . . ?
N1 C7 N1 123.8(3) . 2_655 ?
C1 C6 N1 125.8(2) . . ?
C1 C6 C5 114.1(2) . . ?
C5 C6 N1 120.1(2) . . ?
C9 O2 C9 109.3(5) . 6_565 ?
F1 C1 C6 118.3(2) . . ?
F1 C1 C2 117.5(2) . . ?
C2 C1 C6 124.2(2) . . ?
F2 C5 C6 117.5(2) . . ?
F2 C5 C4 118.2(2) . . ?
C4 C5 C6 124.2(2) . . ?
C5 C4 C3 118.8(3) . . ?
C2 C3 C4 120.0(2) . . ?
C3 C2 C1 118.6(3) . . ?
O1 C8 C8 129.7(3) . 6 ?
C8 O1 C8 100.6(6) . 2_656 ?
O2 C9 C10B 106.3(4) . . ?
O2 C9 C10A 100.5(5) . . ?
C10B C10B C9 107.6(3) 6_565 . ?
C10A C10A C9 113.3(3) 6_565 . ?

loop_
_geom_bond_atom_site_label_1
_geom_bond_atom_site_label_2
_geom_bond_distance
_geom_bond_site_symmetry_2
_geom_bond_publ_flag
Ag1 Ag1 2.7870(8) 5_665 ?
Ag1 N1 2.142(2) 6_565 ?
Ag1 N1 2.142(2) . ?
F2 C5 1.352(3) . ?
F1 C1 1.362(3) . ?
N1 C7 1.317(3) . ?
N1 C6 1.411(3) . ?
C6 C1 1.394(4) . ?
C6 C5 1.398(4) . ?
O2 C9 1.408(5) . ?
O2 C9 1.408(5) 6_565 ?
C1 C2 1.384(4) . ?
C5 C4 1.376(4) . ?
C4 C3 1.391(4) . ?
C3 C2 1.384(4) . ?
C8 C8 1.428(8) 6 ?
C8 O1 1.236(6) . ?
C9 C10B 1.544(8) . ?
C9 C10A 1.690(12) . ?
C10B C10B 1.364(15) 6_565 ?
C10A C10A 0.96(2) 6_565 ?
